data_6000683
loop_
_publ_author_name
'Pang, G. S.'
'Feng, S. H.'
'Tang, Y. C.'
'Tan, C. H.'
'Xu, R. R.'

_publ_section_title
;
 Hydrothermal synthesis, characterization, and ionic conductivity of
 vanadium-stabilized Bi~17~V~3~O~33~ with fluorite-related superlattice
 structure
;
_journal_name_full 'Chemistry of Materials'
_journal_page_first 2446
_journal_page_last 2449
_journal_paper_doi 10.1021/cm9801284
_journal_volume 10
_journal_year 1998
_chemical_formula_sum 'Bi17 O33 V3'
_space_group_crystal_system tetragonal
_cell_angle_alpha 90.000
_cell_angle_beta 90.000
_cell_angle_gamma 90.000
_cell_length_a 12.2700
_cell_length_b 12.2700
_cell_length_c 11.0400
_cell_volume 1662.10
_cod_database_code 6000683

loop_
_atom_site_label
_atom_site_fract_x
_atom_site_fract_y
_atom_site_fract_z
? ? ? ?
